data_6000479
loop_
_publ_author_name
'Korzenski, M. B.'
'Kolis, J. W.'

_publ_section_title
;
 Structural, magnetic, and ion-exchange properties of a new layered
 alkaline/alkaline earth iron phosphate: NaBaFe4(HPO4)(3)(PO4)(3).H2O
;
_journal_name_full 'Inorganic Chemistry'
_journal_page_first 5663
_journal_page_last 5668
_journal_paper_doi 10.1021/ic0001513
_journal_volume 39
_journal_year 2000
_chemical_formula_sum 'Ba Fe4 H5 Na O25 P6'
_space_group_name_H-M_alt 'P 1 21/c 1'
_cell_angle_alpha 90.000
_cell_angle_beta 91.820
_cell_angle_gamma 90.000
_cell_length_a 9.2870
_cell_length_b 22.6650
_cell_length_c 8.9660
_cell_volume 1886.30
_cod_database_code 6000479

loop_
_atom_site_label
_atom_site_fract_x
_atom_site_fract_y
_atom_site_fract_z
? ? ? ?
